data_4518596
loop_
_publ_author_name
'Fairchild, David C.'
'Hossain, Mohammad I.'
'Cordova, Jesus'
'Glover, T. Grant'
'Uribe-Romo, Fernando J.'

_publ_section_title
;
 Steric and Electronic Effects on the Interaction of Xe and Kr with
 Functionalized Zirconia Metal--Organic Frameworks
;
_journal_name_full 'ACS Materials Letters'
_journal_page_first 504
_journal_page_last 510
_journal_paper_doi 10.1021/acsmaterialslett.1c00077
_journal_year 2021
_chemical_formula_sum 'C26 O5.333 Si2 Zr'
_chemical_formula_weight 545.01
_space_group_IT_number 225
_space_group_name_Hall '-F 4 2 3'
_space_group_name_H-M_alt 'F m -3 m'
_symmetry_cell_setting cubic
_symmetry_space_group_name_H-M 'F m -3 m'
_audit_creation_date 2020-04-23T11:07
_audit_creation_method 'created in GSAS-II'
_audit_update_record '2020-04-23T11:07  Initial software-generated CIF'
_cell_angle_alpha 90
_cell_angle_beta 90
_cell_angle_gamma 90
_cell_formula_units_Z 24
_cell_length_a 33.261931
_cell_length_b 33.261931
_cell_length_c 33.261931
_cell_volume 36799.539
_computing_structure_refinement 'GSAS-II (Toby & Von Dreele, J. Appl. Cryst. 46, 544-549, 2013)'
_diffrn_ambient_pressure 100
_diffrn_ambient_temperature 300
_diffrn_radiation_polarisn_ratio 0.5219
_diffrn_radiation_probe x-ray
_diffrn_radiation_type K\a~1,2~
_exptl_crystal_density_diffrn 0.5902
_pd_block_id 2020-04-23T11:07|D2|FairchildDavid|UiO-68-TMS2
_pd_calc_method 'Rietveld Refinement'
_pd_instr_location ' ?'
_pd_meas_2theta_range_inc 0.01000
_pd_meas_2theta_range_max 69.99000
_pd_meas_2theta_range_min 2.00000
_pd_phase_name uio-68-tms4_fm-3m
_pd_proc_2theta_range_inc 0.01000
_pd_proc_2theta_range_max 67.83325
_pd_proc_2theta_range_min -0.15675
_pd_proc_info_datetime 2020-04-23T11:07
_pd_proc_info_excluded_regions ' ?'
_pd_proc_ls_background_function
;
Background function: "chebyschev" function with 16 terms:
    1431.435, -640.488, 2579.921, -6346.202, -18382.056, 43122.445, 
    61528.037, -122263.642, -82318.540, 145560.352, 42640.646, 
    -66998.296, 581.882, -940.564, -577.604, 1845.919, 
;
_pd_proc_ls_pref_orient_corr
;
Simple spherical harmonic correction Order = 0
    Coefficients:  
;
_pd_proc_ls_profile_function
;
Finger-Cox-Jephcoat function parameters U, V, W, X, Y, SH/L:
  peak variance(Gauss) = Utan(Th)^2^+Vtan(Th)+W:
  peak HW(Lorentz) = X/cos(Th)+Ytan(Th); SH/L = S/L+H/L
  U, V, W in (centideg)^2^, X & Y in centideg
    686061.231, -54676.763, 815.519, -0.579, 326.565, 0.059, 
  Crystallite size in microns with "isotropic" model:
  parameters: Size, G/L mix
    1.480, 1.000, 
  Microstrain, "isotropic" model (10^6^ * delta Q/Q)
    parameters: Mustrain, G/L mix
    1895.568, 1.000, 

;
_pd_proc_ls_prof_R_factor 0.07032
_pd_proc_ls_prof_wR_expected 0.01869
_pd_proc_ls_prof_wR_factor 0.10735
_pd_proc_number_of_points 6800
_pd_spec_mounting ' ?'
_refine_ls_goodness_of_fit_all 5.744
_refine_ls_matrix_type full
_refine_ls_number_parameters 4
_refine_ls_R_Fsqd_factor 0.22037
_refine_ls_wR_factor_obs 0.10735
_reflns_d_resolution_high 1.381
_reflns_d_resolution_low 19.204
_reflns_limit_h_max 24
_reflns_limit_h_min 24
_reflns_limit_k_max 2
_reflns_limit_k_min 2
_reflns_limit_l_max 0
_reflns_limit_l_min 0
_reflns_number_total 425
_cod_data_source_file tz1c00077_si_003.cif
_cod_data_source_block D2
_cod_original_cell_volume 36799.538
_cod_database_code 4518596
_refine_ls_r_f_factor 0.10976
_gsas_proc_ls_prof_r_b_factor 0.10034
_gsas_proc_ls_prof_wr_b_factor 0.15469

loop_
_space_group_symop_id
_space_group_symop_operation_xyz
1 x,y,z
2 z,x,y
3 y,z,x
4 x,y,-z
5 -z,x,y
6 y,-z,x
7 -z,x,-y
8 -y,-z,x
9 y,-z,-x
10 -x,y,-z
11 -z,-x,y
12 x,-y,-z
13 y,x,z
14 z,y,x
15 x,z,y
16 y,x,-z
17 -z,y,x
18 x,-z,y
19 -z,y,-x
20 -x,-z,y
21 x,-z,-y
22 -y,x,-z
23 -z,-y,x
24 y,-x,-z
25 -x,-y,-z
26 -z,-x,-y
27 -y,-z,-x
28 -x,-y,z
29 z,-x,-y
30 -y,z,-x
31 z,-x,y
32 y,z,-x
33 -y,z,x
34 x,-y,z
35 z,x,-y
36 -x,y,z
37 -y,-x,-z
38 -z,-y,-x
39 -x,-z,-y
40 -y,-x,z
41 z,-y,-x
42 -x,z,-y
43 z,-y,x
44 x,z,-y
45 -x,z,y
46 y,-x,z
47 z,y,-x
48 -y,x,z
49 x,1/2+y,1/2+z
50 z,1/2+x,1/2+y
51 y,1/2+z,1/2+x
52 x,1/2+y,1/2-z
53 -z,1/2+x,1/2+y
54 y,1/2-z,1/2+x
55 -z,1/2+x,1/2-y
56 -y,1/2-z,1/2+x
57 y,1/2-z,1/2-x
58 -x,1/2+y,1/2-z
59 -z,1/2-x,1/2+y
60 x,1/2-y,1/2-z
61 y,1/2+x,1/2+z
62 z,1/2+y,1/2+x
63 x,1/2+z,1/2+y
64 y,1/2+x,1/2-z
65 -z,1/2+y,1/2+x
66 x,1/2-z,1/2+y
67 -z,1/2+y,1/2-x
68 -x,1/2-z,1/2+y
69 x,1/2-z,1/2-y
70 -y,1/2+x,1/2-z
71 -z,1/2-y,1/2+x
72 y,1/2-x,1/2-z
73 -x,1/2-y,1/2-z
74 -z,1/2-x,1/2-y
75 -y,1/2-z,1/2-x
76 -x,1/2-y,1/2+z
77 z,1/2-x,1/2-y
78 -y,1/2+z,1/2-x
79 z,1/2-x,1/2+y
80 y,1/2+z,1/2-x
81 -y,1/2+z,1/2+x
82 x,1/2-y,1/2+z
83 z,1/2+x,1/2-y
84 -x,1/2+y,1/2+z
85 -y,1/2-x,1/2-z
86 -z,1/2-y,1/2-x
87 -x,1/2-z,1/2-y
88 -y,1/2-x,1/2+z
89 z,1/2-y,1/2-x
90 -x,1/2+z,1/2-y
91 z,1/2-y,1/2+x
92 x,1/2+z,1/2-y
93 -x,1/2+z,1/2+y
94 y,1/2-x,1/2+z
95 z,1/2+y,1/2-x
96 -y,1/2+x,1/2+z
97 1/2+x,y,1/2+z
98 1/2+z,x,1/2+y
99 1/2+y,z,1/2+x
100 1/2+x,y,1/2-z
101 1/2-z,x,1/2+y
102 1/2+y,-z,1/2+x
103 1/2-z,x,1/2-y
104 1/2-y,-z,1/2+x
105 1/2+y,-z,1/2-x
106 1/2-x,y,1/2-z
107 1/2-z,-x,1/2+y
108 1/2+x,-y,1/2-z
109 1/2+y,x,1/2+z
110 1/2+z,y,1/2+x
111 1/2+x,z,1/2+y
112 1/2+y,x,1/2-z
113 1/2-z,y,1/2+x
114 1/2+x,-z,1/2+y
115 1/2-z,y,1/2-x
116 1/2-x,-z,1/2+y
117 1/2+x,-z,1/2-y
118 1/2-y,x,1/2-z
119 1/2-z,-y,1/2+x
120 1/2+y,-x,1/2-z
121 1/2-x,-y,1/2-z
122 1/2-z,-x,1/2-y
123 1/2-y,-z,1/2-x
124 1/2-x,-y,1/2+z
125 1/2+z,-x,1/2-y
126 1/2-y,z,1/2-x
127 1/2+z,-x,1/2+y
128 1/2+y,z,1/2-x
129 1/2-y,z,1/2+x
130 1/2+x,-y,1/2+z
131 1/2+z,x,1/2-y
132 1/2-x,y,1/2+z
133 1/2-y,-x,1/2-z
134 1/2-z,-y,1/2-x
135 1/2-x,-z,1/2-y
136 1/2-y,-x,1/2+z
137 1/2+z,-y,1/2-x
138 1/2-x,z,1/2-y
139 1/2+z,-y,1/2+x
140 1/2+x,z,1/2-y
141 1/2-x,z,1/2+y
142 1/2+y,-x,1/2+z
143 1/2+z,y,1/2-x
144 1/2-y,x,1/2+z
145 1/2+x,1/2+y,z
146 1/2+z,1/2+x,y
147 1/2+y,1/2+z,x
148 1/2+x,1/2+y,-z
149 1/2-z,1/2+x,y
150 1/2+y,1/2-z,x
151 1/2-z,1/2+x,-y
152 1/2-y,1/2-z,x
153 1/2+y,1/2-z,-x
154 1/2-x,1/2+y,-z
155 1/2-z,1/2-x,y
156 1/2+x,1/2-y,-z
157 1/2+y,1/2+x,z
158 1/2+z,1/2+y,x
159 1/2+x,1/2+z,y
160 1/2+y,1/2+x,-z
161 1/2-z,1/2+y,x
162 1/2+x,1/2-z,y
163 1/2-z,1/2+y,-x
164 1/2-x,1/2-z,y
165 1/2+x,1/2-z,-y
166 1/2-y,1/2+x,-z
167 1/2-z,1/2-y,x
168 1/2+y,1/2-x,-z
169 1/2-x,1/2-y,-z
170 1/2-z,1/2-x,-y
171 1/2-y,1/2-z,-x
172 1/2-x,1/2-y,z
173 1/2+z,1/2-x,-y
174 1/2-y,1/2+z,-x
175 1/2+z,1/2-x,y
176 1/2+y,1/2+z,-x
177 1/2-y,1/2+z,x
178 1/2+x,1/2-y,z
179 1/2+z,1/2+x,-y
180 1/2-x,1/2+y,z
181 1/2-y,1/2-x,-z
182 1/2-z,1/2-y,-x
183 1/2-x,1/2-z,-y
184 1/2-y,1/2-x,z
185 1/2+z,1/2-y,-x
186 1/2-x,1/2+z,-y
187 1/2+z,1/2-y,x
188 1/2+x,1/2+z,-y
189 1/2-x,1/2+z,y
190 1/2+y,1/2-x,z
191 1/2+z,1/2+y,-x
192 1/2-y,1/2+x,z

loop_
_atom_site_label
_atom_site_type_symbol
_atom_site_fract_x
_atom_site_fract_y
_atom_site_fract_z
_atom_site_occupancy
_atom_site_adp_type
_atom_site_U_iso_or_equiv
_atom_site_symmetry_multiplicity
C5 C 0.12356 0.74870 0.45255 0.500 Uiso 3(3)e1 192
C1 C 0.35884 0.53780 0.85884 1.000 Uiso 0.279 96
C2 C 0.32827 0.53780 0.82827 1.000 Uiso 0.286 96
O6 O 0.11038 0.00000 0.05282 1.000 Uiso 0.125 96
C7 C 0.09401 0.00000 0.90599 1.000 Uiso 0.799 48
C8 C 0.12612 0.00000 0.12612 1.000 Uiso 0.156 48
C9 C 0.21940 0.50000 0.71940 1.000 Uiso 0.057 48
C10 C 0.50000 0.68705 0.81295 1.000 Uiso 0.297 48
C12 C 0.50000 0.70643 0.73777 1.000 Uiso 0.912 96
Si15 Si 0.50000 0.64683 0.72713 0.500 Uiso -7.15(3) 96
C16 C 0.50000 0.61798 0.67728 0.500 Uiso 7(15)e1 96
Zr17 Zr 0.07146 0.00000 0.00000 1.000 Uiso 0.012 24
O18 O 0.03859 0.96141 0.96141 1.000 Uiso 0.907 32

loop_
_atom_type_symbol
_atom_type_number_in_cell
C 624
O 128
Si 48
Zr 24

loop_
_diffrn_radiation_wavelength
_diffrn_radiation_wavelength_wt
_diffrn_radiation_wavelength_id
1.54050 1.0 1
1.54430 0.5000 2

loop_
_geom_angle_atom_site_label_1
_geom_angle_atom_site_label_2
_geom_angle_atom_site_label_3
_geom_angle
_geom_angle_site_symmetry_1
_geom_angle_site_symmetry_2
_geom_angle_site_symmetry_3
_geom_angle_publ_flag
C2 C1 C8 119.366 1_555 1_555 154_556 yes
C1 C2 C10 119.82 1_555 1_555 40_665 yes
O6 C7 O6 133.348 4_556 1_555 41_556 yes
O6 C7 C8 113.326 4_556 1_555 4_556 yes
O6 C7 C8 113.326 41_556 1_555 4_556 yes
C1 C8 C1 121.268 67_645 1_555 86_655 yes
C1 C8 C7 119.366 67_645 1_555 4_556 yes
C1 C8 C7 119.366 86_655 1_555 4_556 yes
C10 C9 C12 118.152 5_655 1_555 5_655 yes
C10 C9 C12 118.152 5_655 1_555 112_456 yes
C12 C9 C12 123.695 5_655 1_555 112_456 yes
C2 C10 C2 120.36 40_665 1_555 46_565 yes
C2 C10 C9 119.82 40_665 1_555 30_656 yes
C2 C10 C9 119.82 46_565 1_555 30_656 yes
C9 C12 C12 118.152 30_656 1_555 15_555 yes

loop_
_geom_bond_atom_site_label_1
_geom_bond_atom_site_label_2
_geom_bond_distance
_geom_bond_site_symmetry_1
_geom_bond_site_symmetry_2
_geom_bond_publ_flag
C5 Si15 1.93297 1_555 150_465 yes
C1 C2 1.438 1_555 1_555 yes
C1 C8 1.44268 1_555 154_556 yes
C2 C1 1.438 1_555 1_555 yes
C2 C10 1.44918 1_555 40_665 yes
O6 C7 1.47429 1_555 4_556 yes
O6 Zr17 2.18233 1_555 1_555 yes
C7 O6 1.47429 1_555 4_556 yes
C7 O6 1.47429 1_555 41_556 yes
C7 C8 1.51044 1_555 4_556 yes
C8 C1 1.44268 1_555 67_645 yes
C8 C1 1.44268 1_555 86_655 yes
C8 C7 1.51044 1_555 4_556 yes
C9 C10 1.52173 1_555 5_655 yes
C9 C12 1.4885 1_555 5_655 yes
C9 C12 1.4885 1_555 112_456 yes
C10 C2 1.44918 1_555 40_665 yes
C10 C2 1.44918 1_555 46_565 yes
C10 C9 1.52173 1_555 30_656 yes
C12 C9 1.4885 1_555 30_656 yes
C12 C12 1.47422 1_555 15_555 yes
C12 Si15 2.01375 1_555 1_555 yes
Si15 C5 1.93297 1_555 55_656 yes
Si15 C5 1.93297 1_555 83_556 yes
Si15 C12 2.01375 1_555 1_555 yes
Si15 C16 1.91577 1_555 1_555 yes
C16 Si15 1.91577 1_555 1_555 yes
Zr17 O6 2.18233 1_555 1_555 yes
Zr17 O6 2.18233 1_555 4_555 yes
Zr17 O6 2.18233 1_555 15_555 yes
Zr17 O6 2.18233 1_555 18_555 yes
Zr17 O18 2.11908 1_555 1_544 yes
Zr17 O18 2.11908 1_555 4_546 yes
Zr17 O18 2.11908 1_555 5_654 yes
Zr17 O18 2.11908 1_555 7_656 yes
O18 Zr17 2.11908 1_555 1_566 yes
O18 Zr17 2.11908 1_555 9_566 yes
O18 Zr17 2.11908 1_555 11_566 yes
